data_7246365
loop_
_publ_author_name
'Barton, Benita'
'Caira, Mino R.'
'Senekal, Ulrich'
'Hosten, Eric C.'

_publ_section_title
;
 Complementary host behaviour of three anthracenyl-derived roof-shaped
 compounds in mixed pyridines
;
_journal_issue 12
_journal_name_full CrystEngComm
_journal_page_first 1740
_journal_page_last 1754
_journal_paper_doi 10.1039/D3CE00080J
_journal_volume 25
_journal_year 2023
_chemical_formula_moiety 'C20 H18 O4, 0.333(C6 H7 N)'
_chemical_formula_sum 'C22 H20.333 N0.333 O4'
_chemical_formula_weight 353.38
_chemical_name_systematic 'trans-dimethyl 9,10-dihydro-9,10- ethanoanthracene-11,12-dicarboxylate'
_space_group_crystal_system orthorhombic
_space_group_IT_number 60
_space_group_name_Hall '-P 2n 2ab'
_space_group_name_H-M_alt 'P b c n'
_atom_sites_solution_hydrogens geom
_atom_sites_solution_primary dual
_atom_sites_solution_secondary difmap
_audit_creation_method SHELXL-2018/3
_audit_update_record
;
2023-01-13 deposited with the CCDC.	2023-02-28 downloaded from the CCDC.
;
_cell_angle_alpha 90
_cell_angle_beta 90
_cell_angle_gamma 90
_cell_formula_units_Z 8
_cell_length_a 21.2925(13)
_cell_length_b 15.5355(10)
_cell_length_c 11.4506(6)
_cell_measurement_reflns_used 9745
_cell_measurement_temperature 296(2)
_cell_measurement_theta_max 28.07
_cell_measurement_theta_min 2.41
_cell_volume 3787.7(4)
_computing_cell_refinement 'APEX2 v2011.4-1 (Bruker AXS)'
_computing_data_collection 'Bruker Instrument Service v2011.4.0.0'
_computing_data_reduction 'SAINT V7.68A (Bruker AXS, 2009)'
_computing_molecular_graphics 'Ortep-3 for Windows (Farrugia, 2012)'
_computing_publication_material 'PLATON (Spek, 2009) and MERCURY (Macrae, 2008)'
_computing_structure_refinement 'SHELXL-2018/3 (Sheldrick, 2015) and ShelXle (H\"ubschle, 2011)'
_computing_structure_solution 'SHELXT-2018/2 (Sheldrick, 2015)'
_diffrn_ambient_temperature 296(2)
_diffrn_detector_area_resol_mean 8.3333
_diffrn_measured_fraction_theta_full 0.999
_diffrn_measured_fraction_theta_max 0.997
_diffrn_measurement_device_type 'Bruker APEX-II CCD'
_diffrn_measurement_method '\f and \w scans'
_diffrn_radiation_monochromator graphite
_diffrn_radiation_source 'sealed tube'
_diffrn_radiation_type MoK\a
_diffrn_radiation_wavelength 0.71073
_diffrn_reflns_av_R_equivalents 0.0392
_diffrn_reflns_av_unetI/netI 0.0216
_diffrn_reflns_Laue_measured_fraction_full 0.999
_diffrn_reflns_Laue_measured_fraction_max 0.997
_diffrn_reflns_limit_h_max 28
_diffrn_reflns_limit_h_min -28
_diffrn_reflns_limit_k_max 20
_diffrn_reflns_limit_k_min -20
_diffrn_reflns_limit_l_max 15
_diffrn_reflns_limit_l_min -14
_diffrn_reflns_number 49829
_diffrn_reflns_point_group_measured_fraction_full 0.999
_diffrn_reflns_point_group_measured_fraction_max 0.997
_diffrn_reflns_theta_full 25.242
_diffrn_reflns_theta_max 28.360
_diffrn_reflns_theta_min 1.623
_exptl_absorpt_coefficient_mu 0.085
_exptl_absorpt_correction_T_max 1.0000
_exptl_absorpt_correction_T_min 0.9132
_exptl_absorpt_correction_type numerical
_exptl_absorpt_process_details 'SADABS-2008/1 (Bruker AXS)'
_exptl_crystal_colour colourless
_exptl_crystal_density_diffrn 1.239
_exptl_crystal_density_method 'not measured'
_exptl_crystal_description block
_exptl_crystal_F_000 1493
_exptl_crystal_recrystallization_method 'Re-crystallisation from solvent: 4-methylpyridine'
_exptl_crystal_size_max 0.869
_exptl_crystal_size_mid 0.536
_exptl_crystal_size_min 0.314
_refine_diff_density_max 0.258
_refine_diff_density_min -0.226
_refine_diff_density_rms 0.050
_refine_ls_extinction_method none
_refine_ls_goodness_of_fit_ref 1.073
_refine_ls_hydrogen_treatment constr
_refine_ls_matrix_type full
_refine_ls_number_parameters 271
_refine_ls_number_reflns 4730
_refine_ls_number_restraints 135
_refine_ls_restrained_S_all 1.077
_refine_ls_R_factor_all 0.0850
_refine_ls_R_factor_gt 0.0601
_refine_ls_shift/su_max 0.000
_refine_ls_shift/su_mean 0.000
_refine_ls_structure_factor_coef Fsqd
_refine_ls_weighting_details 'w=1/[\s^2^(Fo^2^)+(0.0918P)^2^+1.6547P] where P=(Fo^2^+2Fc^2^)/3'
_refine_ls_weighting_scheme calc
_refine_ls_wR_factor_gt 0.1645
_refine_ls_wR_factor_ref 0.1974
_reflns_Friedel_coverage 0.000
_reflns_number_gt 3458
_reflns_number_total 4730
_reflns_threshold_expression 'I > 2\s(I)'
_cod_data_source_file d3ce00080j2.cif
_cod_data_source_block ma147
_cod_depositor_comments 'Adding full bibliography for 7246364--7246371.cif.'
_cod_database_code 7246365
_shelx_shelxl_version_number 2018/3
_shelx_space_group_comment
;
The symmetry employed for this shelxl refinement is uniquely defined
by the following loop, which should always be used as a source of
symmetry information in preference to the above space-group names.
They are only intended as comments.
;
_shelx_estimated_absorpt_t_min 0.930
_shelx_estimated_absorpt_t_max 0.974

loop_
_space_group_symop_operation_xyz
'x, y, z'
'-x+1/2, -y+1/2, z+1/2'
'-x, y, -z+1/2'
'x+1/2, -y+1/2, -z'
'-x, -y, -z'
'x-1/2, y-1/2, -z-1/2'
'x, -y, z-1/2'
'-x-1/2, y-1/2, z'

loop_
_atom_site_label
_atom_site_type_symbol
_atom_site_fract_x
_atom_site_fract_y
_atom_site_fract_z
_atom_site_U_iso_or_equiv
_atom_site_adp_type
_atom_site_occupancy
_atom_site_site_symmetry_order
_atom_site_calc_flag
_atom_site_refinement_flags_posn
_atom_site_refinement_flags_adp
_atom_site_refinement_flags_occupancy
_atom_site_disorder_assembly
_atom_site_disorder_group
O1 O 0.60946(7) 0.41631(10) 0.15033(12) 0.0586(4) Uani 1 1 d . . . . .
O2 O 0.58843(8) 0.51357(12) 0.28682(15) 0.0731(5) Uani 1 1 d . . . . .
O3 O 0.76239(7) 0.55199(9) 0.53666(12) 0.0591(4) Uani 1 1 d . . . . .
O4 O 0.77939(10) 0.55233(13) 0.34544(15) 0.0875(6) Uani 1 1 d . . . . .
C1 C 0.68788(8) 0.33036(12) 0.30968(15) 0.0437(4) Uani 1 1 d . . . . .
H1 H 0.684904 0.302889 0.232831 0.052 Uiso 1 1 calc R U . . .
C2 C 0.68390(8) 0.43055(12) 0.30153(14) 0.0416(4) Uani 1 1 d . . . . .
H2 H 0.717971 0.450729 0.250922 0.050 Uiso 1 1 calc R U . . .
C3 C 0.62196(9) 0.45860(12) 0.24827(15) 0.0451(4) Uani 1 1 d . . . . .
C4 C 0.55106(10) 0.43649(17) 0.0922(2) 0.0635(6) Uani 1 1 d . . . . .
H4A H 0.544854 0.497701 0.092146 0.095 Uiso 1 1 calc R U . . .
H4B H 0.516933 0.409210 0.132564 0.095 Uiso 1 1 calc R U . . .
H4C H 0.552579 0.415981 0.013125 0.095 Uiso 1 1 calc R U . . .
C5 C 0.69300(8) 0.47042(11) 0.42334(14) 0.0400(4) Uani 1 1 d . . . . .
H5 H 0.655905 0.505497 0.440723 0.048 Uiso 1 1 calc R U . . .
C6 C 0.74975(9) 0.52842(12) 0.42798(16) 0.0481(4) Uani 1 1 d . . . . .
C7 C 0.81271(14) 0.61191(18) 0.5532(3) 0.0851(9) Uani 1 1 d . . . . .
H7A H 0.819653 0.620331 0.635272 0.128 Uiso 1 1 calc R U . . .
H7B H 0.801978 0.665884 0.517613 0.128 Uiso 1 1 calc R U . . .
H7C H 0.850247 0.589687 0.517890 0.128 Uiso 1 1 calc R U . . .
C8 C 0.69665(8) 0.39709(11) 0.51661(14) 0.0399(4) Uani 1 1 d . . . . .
H8 H 0.699752 0.419854 0.596220 0.048 Uiso 1 1 calc R U . . .
C11 C 0.63511(8) 0.30346(11) 0.38975(16) 0.0454(4) Uani 1 1 d . . . . .
C12 C 0.63928(8) 0.34041(11) 0.50067(15) 0.0432(4) Uani 1 1 d . . . . .
C13 C 0.59440(9) 0.32161(14) 0.58422(19) 0.0545(5) Uani 1 1 d . . . . .
H13 H 0.596367 0.346695 0.657880 0.065 Uiso 1 1 calc R U . . .
C14 C 0.54633(10) 0.26467(16) 0.5564(3) 0.0687(6) Uani 1 1 d . . . . .
H14 H 0.516377 0.251080 0.612550 0.082 Uiso 1 1 calc R U . . .
C15 C 0.54227(11) 0.22802(16) 0.4472(3) 0.0714(7) Uani 1 1 d . . . . .
H15 H 0.509800 0.189987 0.430243 0.086 Uiso 1 1 calc R U . . .
C16 C 0.58632(10) 0.24764(14) 0.3629(2) 0.0592(5) Uani 1 1 d . . . . .
H16 H 0.583324 0.223649 0.288748 0.071 Uiso 1 1 calc R U . . .
C21 C 0.74873(8) 0.30825(11) 0.37167(15) 0.0427(4) Uani 1 1 d . . . . .
C22 C 0.75336(8) 0.34367(11) 0.48373(15) 0.0404(4) Uani 1 1 d . . . . .
C23 C 0.80593(9) 0.32891(13) 0.55151(17) 0.0499(4) Uani 1 1 d . . . . .
H23 H 0.809584 0.353665 0.625142 0.060 Uiso 1 1 calc R U . . .
C24 C 0.85313(10) 0.27662(16) 0.50794(19) 0.0621(6) Uani 1 1 d . . . . .
H24 H 0.888477 0.265706 0.553299 0.075 Uiso 1 1 calc R U . . .
C25 C 0.84846(10) 0.24047(16) 0.3982(2) 0.0645(6) Uani 1 1 d . . . . .
H25 H 0.880397 0.205113 0.370501 0.077 Uiso 1 1 calc R U . . .
C26 C 0.79641(10) 0.25666(14) 0.32918(18) 0.0549(5) Uani 1 1 d . . . . .
H26 H 0.793543 0.232983 0.254774 0.066 Uiso 1 1 calc R U . . .
N3 N 0.5139(9) 0.9930(10) 0.4481(15) 0.220(8) Uani 0.3333 1 d G U P A -1
C31 C 0.4530(8) 1.0159(8) 0.4172(17) 0.210(8) Uani 0.3333 1 d G U P A -1
H31 H 0.424917 1.034211 0.474154 0.252 Uiso 0.3333 1 calc R U P A -1
C32 C 0.4341(6) 1.0112(9) 0.3012(18) 0.232(8) Uani 0.3333 1 d DG U P A -1
H32 H 0.393384 1.026515 0.280497 0.278 Uiso 0.3333 1 calc R U P A -1
C33 C 0.4761(7) 0.9838(10) 0.2160(15) 0.235(8) Uani 0.3333 1 d DG U P A -1
C34 C 0.5370(7) 0.9610(10) 0.2469(15) 0.239(9) Uani 0.3333 1 d DG U P A -1
H34 H 0.565135 0.942636 0.189932 0.286 Uiso 0.3333 1 calc R U P A -1
C35 C 0.5559(7) 0.9656(11) 0.3629(16) 0.243(10) Uani 0.3333 1 d G U P A -1
H35 H 0.596669 0.950332 0.383589 0.291 Uiso 0.3333 1 calc R U P A -1
C36 C 0.4544(9) 0.9719(14) 0.082(2) 0.207(8) Uani 0.3333 1 d D U P A -1
H36A H 0.489438 0.952705 0.036389 0.311 Uiso 0.3333 1 calc R U P A -1
H36B H 0.421347 0.929986 0.078366 0.311 Uiso 0.3333 1 calc R U P A -1
H36C H 0.439494 1.025897 0.052440 0.311 Uiso 0.3333 1 calc R U P A -1

loop_
_atom_site_aniso_label
_atom_site_aniso_U_11
_atom_site_aniso_U_22
_atom_site_aniso_U_33
_atom_site_aniso_U_23
_atom_site_aniso_U_13
_atom_site_aniso_U_12
O1 0.0539(8) 0.0710(9) 0.0510(8) -0.0032(7) -0.0120(6) 0.0106(7)
O2 0.0685(10) 0.0815(11) 0.0693(10) -0.0128(8) -0.0131(8) 0.0307(9)
O3 0.0720(10) 0.0568(9) 0.0487(8) -0.0049(6) 0.0030(7) -0.0198(7)
O4 0.1065(15) 0.1017(14) 0.0544(10) -0.0032(9) 0.0217(9) -0.0489(12)
C1 0.0472(9) 0.0460(9) 0.0379(8) -0.0039(7) -0.0040(7) 0.0071(7)
C2 0.0426(9) 0.0476(9) 0.0347(8) 0.0030(7) 0.0025(7) 0.0039(7)
C3 0.0454(9) 0.0504(10) 0.0396(9) 0.0092(7) 0.0014(7) 0.0025(8)
C4 0.0488(11) 0.0805(15) 0.0611(12) 0.0065(11) -0.0140(9) 0.0007(10)
C5 0.0444(9) 0.0391(8) 0.0364(8) 0.0021(6) 0.0034(7) 0.0035(7)
C6 0.0572(11) 0.0425(9) 0.0444(9) 0.0018(7) 0.0069(8) -0.0034(8)
C7 0.100(2) 0.0761(17) 0.0793(17) -0.0123(14) 0.0001(14) -0.0426(15)
C8 0.0473(9) 0.0396(8) 0.0329(8) 0.0014(6) 0.0038(7) 0.0003(7)
C11 0.0439(9) 0.0396(9) 0.0527(10) 0.0017(7) -0.0054(8) 0.0049(7)
C12 0.0438(9) 0.0387(9) 0.0471(9) 0.0062(7) 0.0026(7) 0.0034(7)
C13 0.0525(11) 0.0528(11) 0.0581(11) 0.0132(9) 0.0087(9) 0.0045(8)
C14 0.0465(11) 0.0677(14) 0.0918(18) 0.0228(13) 0.0106(11) -0.0032(10)
C15 0.0522(12) 0.0611(13) 0.1009(19) 0.0103(13) -0.0086(12) -0.0092(10)
C16 0.0544(11) 0.0493(11) 0.0739(14) -0.0022(10) -0.0136(10) 0.0004(9)
C21 0.0446(9) 0.0426(9) 0.0409(9) 0.0017(7) -0.0014(7) 0.0037(7)
C22 0.0427(9) 0.0399(9) 0.0386(8) 0.0046(7) 0.0008(7) -0.0005(7)
C23 0.0489(10) 0.0578(11) 0.0429(9) 0.0071(8) -0.0052(7) -0.0026(8)
C24 0.0481(11) 0.0804(15) 0.0577(12) 0.0111(11) -0.0079(9) 0.0100(10)
C25 0.0545(12) 0.0766(15) 0.0625(13) 0.0033(11) 0.0041(10) 0.0232(11)
C26 0.0575(11) 0.0612(12) 0.0459(10) -0.0026(9) 0.0029(8) 0.0139(9)
N3 0.235(16) 0.088(10) 0.336(18) -0.028(14) 0.094(14) -0.043(13)
C31 0.203(13) 0.068(7) 0.357(18) -0.017(13) 0.101(16) -0.045(10)
C32 0.174(13) 0.155(15) 0.367(18) -0.020(16) 0.109(13) -0.024(12)
C33 0.140(12) 0.209(17) 0.355(17) -0.040(18) 0.063(12) -0.031(12)
C34 0.145(11) 0.242(18) 0.329(18) -0.079(19) 0.073(14) 0.013(14)
C35 0.208(16) 0.187(19) 0.333(19) -0.05(2) 0.052(14) -0.010(16)
C36 0.131(13) 0.093(12) 0.40(2) -0.058(18) 0.032(16) -0.017(10)

loop_
_atom_type_symbol
_atom_type_description
_atom_type_scat_dispersion_real
_atom_type_scat_dispersion_imag
_atom_type_scat_source
C C 0.0033 0.0016 'International Tables Vol C Tables 4.2.6.8 and 6.1.1.4'
H H 0.0000 0.0000 'International Tables Vol C Tables 4.2.6.8 and 6.1.1.4'
N N 0.0061 0.0033 'International Tables Vol C Tables 4.2.6.8 and 6.1.1.4'
O O 0.0106 0.0060 'International Tables Vol C Tables 4.2.6.8 and 6.1.1.4'

loop_
_geom_angle_atom_site_label_1
_geom_angle_atom_site_label_2
_geom_angle_atom_site_label_3
_geom_angle
_geom_angle_site_symmetry_1
_geom_angle_site_symmetry_3
_geom_angle_publ_flag
C3 O1 C4 117.04(17) . . ?
C6 O3 C7 117.14(17) . . ?
C11 C1 C21 106.80(14) . . ?
C11 C1 C2 105.78(14) . . ?
C21 C1 C2 107.46(14) . . ?
C11 C1 H1 112.1 . . ?
C21 C1 H1 112.1 . . ?
C2 C1 H1 112.1 . . ?
C3 C2 C5 111.00(14) . . ?
C3 C2 C1 110.94(15) . . ?
C5 C2 C1 109.90(13) . . ?
C3 C2 H2 108.3 . . ?
C5 C2 H2 108.3 . . ?
C1 C2 H2 108.3 . . ?
O2 C3 O1 123.05(17) . . ?
O2 C3 C2 125.10(18) . . ?
O1 C3 C2 111.84(15) . . ?
O1 C4 H4A 109.5 . . ?
O1 C4 H4B 109.5 . . ?
H4A C4 H4B 109.5 . . ?
O1 C4 H4C 109.5 . . ?
H4A C4 H4C 109.5 . . ?
H4B C4 H4C 109.5 . . ?
C6 C5 C2 111.93(14) . . ?
C6 C5 C8 111.81(14) . . ?
C2 C5 C8 109.40(14) . . ?
C6 C5 H5 107.8 . . ?
C2 C5 H5 107.8 . . ?
C8 C5 H5 107.8 . . ?
O4 C6 O3 123.32(19) . . ?
O4 C6 C5 125.50(18) . . ?
O3 C6 C5 111.16(15) . . ?
O3 C7 H7A 109.5 . . ?
O3 C7 H7B 109.5 . . ?
H7A C7 H7B 109.5 . . ?
O3 C7 H7C 109.5 . . ?
H7A C7 H7C 109.5 . . ?
H7B C7 H7C 109.5 . . ?
C22 C8 C12 107.12(14) . . ?
C22 C8 C5 105.63(13) . . ?
C12 C8 C5 107.50(14) . . ?
C22 C8 H8 112.1 . . ?
C12 C8 H8 112.1 . . ?
C5 C8 H8 112.1 . . ?
C16 C11 C12 120.37(18) . . ?
C16 C11 C1 126.59(18) . . ?
C12 C11 C1 113.04(15) . . ?
C13 C12 C11 119.89(18) . . ?
C13 C12 C8 126.55(17) . . ?
C11 C12 C8 113.53(15) . . ?
C12 C13 C14 119.0(2) . . ?
C12 C13 H13 120.5 . . ?
C14 C13 H13 120.5 . . ?
C15 C14 C13 121.2(2) . . ?
C15 C14 H14 119.4 . . ?
C13 C14 H14 119.4 . . ?
C14 C15 C16 120.1(2) . . ?
C14 C15 H15 120.0 . . ?
C16 C15 H15 120.0 . . ?
C15 C16 C11 119.5(2) . . ?
C15 C16 H16 120.3 . . ?
C11 C16 H16 120.3 . . ?
C26 C21 C22 119.94(16) . . ?
C26 C21 C1 126.45(16) . . ?
C22 C21 C1 113.59(15) . . ?
C23 C22 C21 120.45(17) . . ?
C23 C22 C8 126.73(16) . . ?
C21 C22 C8 112.81(15) . . ?
C22 C23 C24 118.88(18) . . ?
C22 C23 H23 120.6 . . ?
C24 C23 H23 120.6 . . ?
C25 C24 C23 120.95(19) . . ?
C25 C24 H24 119.5 . . ?
C23 C24 H24 119.5 . . ?
C24 C25 C26 120.25(19) . . ?
C24 C25 H25 119.9 . . ?
C26 C25 H25 119.9 . . ?
C21 C26 C25 119.50(19) . . ?
C21 C26 H26 120.2 . . ?
C25 C26 H26 120.2 . . ?
C31 N3 C35 120.0 . . ?
N3 C31 C32 120.0 . . ?
N3 C31 H31 120.0 . . ?
C32 C31 H31 120.0 . . ?
C33 C32 C31 120.0 . . ?
C33 C32 H32 120.0 . . ?
C31 C32 H32 120.0 . . ?
C32 C33 C34 120.0 . . ?
C32 C33 C36 121.2(7) . . ?
C34 C33 C36 118.7(7) . . ?
C33 C34 C35 120.0 . . ?
C33 C34 H34 120.0 . . ?
C35 C34 H34 120.0 . . ?
C34 C35 N3 120.0 . . ?
C34 C35 H35 120.0 . . ?
N3 C35 H35 120.0 . . ?
C33 C36 H36A 109.5 . . ?
C33 C36 H36B 109.5 . . ?
H36A C36 H36B 109.5 . . ?
C33 C36 H36C 109.5 . . ?
H36A C36 H36C 109.5 . . ?
H36B C36 H36C 109.5 . . ?

loop_
_geom_bond_atom_site_label_1
_geom_bond_atom_site_label_2
_geom_bond_distance
_geom_bond_site_symmetry_2
_geom_bond_publ_flag
O1 C3 1.327(2) . ?
O1 C4 1.445(2) . ?
O2 C3 1.197(2) . ?
O3 C6 1.325(2) . ?
O3 C7 1.432(3) . ?
O4 C6 1.196(2) . ?
C1 C11 1.509(3) . ?
C1 C21 1.517(2) . ?
C1 C2 1.562(3) . ?
C1 H1 0.9800 . ?
C2 C3 1.517(2) . ?
C2 C5 1.538(2) . ?
C2 H2 0.9800 . ?
C4 H4A 0.9600 . ?
C4 H4B 0.9600 . ?
C4 H4C 0.9600 . ?
C5 C6 1.508(3) . ?
C5 C8 1.564(2) . ?
C5 H5 0.9800 . ?
C7 H7A 0.9600 . ?
C7 H7B 0.9600 . ?
C7 H7C 0.9600 . ?
C8 C22 1.513(2) . ?
C8 C12 1.517(2) . ?
C8 H8 0.9800 . ?
C11 C16 1.388(3) . ?
C11 C12 1.397(3) . ?
C12 C13 1.383(3) . ?
C13 C14 1.390(3) . ?
C13 H13 0.9300 . ?
C14 C15 1.376(4) . ?
C14 H14 0.9300 . ?
C15 C16 1.380(3) . ?
C15 H15 0.9300 . ?
C16 H16 0.9300 . ?
C21 C26 1.382(3) . ?
C21 C22 1.400(2) . ?
C22 C23 1.381(2) . ?
C23 C24 1.385(3) . ?
C23 H23 0.9300 . ?
C24 C25 1.380(3) . ?
C24 H24 0.9300 . ?
C25 C26 1.384(3) . ?
C25 H25 0.9300 . ?
C26 H26 0.9300 . ?
N3 C31 1.3900 . ?
N3 C35 1.3900 . ?
C31 C32 1.3900 . ?
C31 H31 0.9300 . ?
C32 C33 1.3900 . ?
C32 H32 0.9300 . ?
C33 C34 1.3900 . ?
C33 C36 1.610(17) . ?
C34 C35 1.3900 . ?
C34 H34 0.9300 . ?
C35 H35 0.9300 . ?
C36 H36A 0.9600 . ?
C36 H36B 0.9600 . ?
C36 H36C 0.9600 . ?

loop_
_geom_hbond_atom_site_label_D
_geom_hbond_atom_site_label_H
_geom_hbond_atom_site_label_A
_geom_hbond_distance_DH
_geom_hbond_distance_HA
_geom_hbond_distance_DA
_geom_hbond_angle_DHA
_geom_hbond_site_symmetry_A
_geom_hbond_publ_flag
C2 H2 O4 0.98 2.32 2.822(3) 111 . yes
C5 H5 O2 0.98 2.28 2.802(2) 113 . yes

loop_
_geom_torsion_atom_site_label_1
_geom_torsion_atom_site_label_2
_geom_torsion_atom_site_label_3
_geom_torsion_atom_site_label_4
_geom_torsion
_geom_torsion_site_symmetry_1
_geom_torsion_site_symmetry_2
_geom_torsion_site_symmetry_3
_geom_torsion_site_symmetry_4
_geom_torsion_publ_flag
C11 C1 C2 C3 -62.09(18) . . . . ?
C21 C1 C2 C3 -175.89(14) . . . . ?
C11 C1 C2 C5 61.05(17) . . . . ?
C21 C1 C2 C5 -52.76(18) . . . . ?
C4 O1 C3 O2 -2.6(3) . . . . ?
C4 O1 C3 C2 179.08(16) . . . . ?
C5 C2 C3 O2 9.9(3) . . . . ?
C1 C2 C3 O2 132.4(2) . . . . ?
C5 C2 C3 O1 -171.81(15) . . . . ?
C1 C2 C3 O1 -49.32(19) . . . . ?
C3 C2 C5 C6 -117.90(16) . . . . ?
C1 C2 C5 C6 118.99(16) . . . . ?
C3 C2 C5 C8 117.61(15) . . . . ?
C1 C2 C5 C8 -5.50(18) . . . . ?
C7 O3 C6 O4 2.6(3) . . . . ?
C7 O3 C6 C5 -175.95(19) . . . . ?
C2 C5 C6 O4 10.8(3) . . . . ?
C8 C5 C6 O4 133.9(2) . . . . ?
C2 C5 C6 O3 -170.69(15) . . . . ?
C8 C5 C6 O3 -47.6(2) . . . . ?
C6 C5 C8 C22 -63.21(17) . . . . ?
C2 C5 C8 C22 61.35(17) . . . . ?
C6 C5 C8 C12 -177.33(14) . . . . ?
C2 C5 C8 C12 -52.77(17) . . . . ?
C21 C1 C11 C16 -123.96(19) . . . . ?
C2 C1 C11 C16 121.78(19) . . . . ?
C21 C1 C11 C12 55.43(19) . . . . ?
C2 C1 C11 C12 -58.83(18) . . . . ?
C16 C11 C12 C13 -0.3(3) . . . . ?
C1 C11 C12 C13 -179.70(16) . . . . ?
C16 C11 C12 C8 177.86(16) . . . . ?
C1 C11 C12 C8 -1.6(2) . . . . ?
C22 C8 C12 C13 124.27(19) . . . . ?
C5 C8 C12 C13 -122.60(19) . . . . ?
C22 C8 C12 C11 -53.71(18) . . . . ?
C5 C8 C12 C11 59.42(18) . . . . ?
C11 C12 C13 C14 1.1(3) . . . . ?
C8 C12 C13 C14 -176.73(18) . . . . ?
C12 C13 C14 C15 -1.0(3) . . . . ?
C13 C14 C15 C16 -0.1(4) . . . . ?
C14 C15 C16 C11 1.0(3) . . . . ?
C12 C11 C16 C15 -0.8(3) . . . . ?
C1 C11 C16 C15 178.56(19) . . . . ?
C11 C1 C21 C26 123.8(2) . . . . ?
C2 C1 C21 C26 -123.1(2) . . . . ?
C11 C1 C21 C22 -54.35(19) . . . . ?
C2 C1 C21 C22 58.77(19) . . . . ?
C26 C21 C22 C23 1.4(3) . . . . ?
C1 C21 C22 C23 179.65(16) . . . . ?
C26 C21 C22 C8 -179.07(17) . . . . ?
C1 C21 C22 C8 -0.8(2) . . . . ?
C12 C8 C22 C23 -125.78(18) . . . . ?
C5 C8 C22 C23 119.83(19) . . . . ?
C12 C8 C22 C21 54.67(18) . . . . ?
C5 C8 C22 C21 -59.72(18) . . . . ?
C21 C22 C23 C24 -1.7(3) . . . . ?
C8 C22 C23 C24 178.75(18) . . . . ?
C22 C23 C24 C25 0.8(3) . . . . ?
C23 C24 C25 C26 0.5(4) . . . . ?
C22 C21 C26 C25 0.0(3) . . . . ?
C1 C21 C26 C25 -178.1(2) . . . . ?
C24 C25 C26 C21 -0.9(4) . . . . ?
C35 N3 C31 C32 0.0 . . . . ?
N3 C31 C32 C33 0.0 . . . . ?
C31 C32 C33 C34 0.0 . . . . ?
C31 C32 C33 C36 176.0(13) . . . . ?
C32 C33 C34 C35 0.0 . . . . ?
C36 C33 C34 C35 -176.1(12) . . . . ?
C33 C34 C35 N3 0.0 . . . . ?
C31 N3 C35 C34 0.0 . . . . ?
